data_7062317
loop_
_publ_author_name
'Brahma, Rinki'
'Baruah, Jubaraj Bikash'

_publ_section_title
;
 Assemblies of salts of urea and thiourea derivatives and release of hosts
 from composites with calcium oxide
;
_journal_issue 13
_journal_name_full 'New Journal of Chemistry'
_journal_page_first 6211
_journal_page_last 6223
_journal_paper_doi 10.1039/D2NJ05412D
_journal_volume 47
_journal_year 2023
_chemical_formula_moiety 'C13 H14 N3 S, Cl O4'
_chemical_formula_sum 'C13 H14 Cl N3 O4 S'
_chemical_formula_weight 343.78
_space_group_crystal_system monoclinic
_space_group_IT_number 15
_space_group_name_Hall '-I 2ya'
_space_group_name_H-M_alt 'I 1 2/a 1'
_atom_sites_solution_hydrogens mixed
_atom_sites_solution_primary direct
_audit_creation_method SHELXL-2019/1
_audit_update_record
;
2023-02-22 deposited with the CCDC.	2023-02-23 downloaded from the CCDC.
;
_cell_angle_alpha 90
_cell_angle_beta 96.337(8)
_cell_angle_gamma 90
_cell_formula_units_Z 8
_cell_length_a 18.620(3)
_cell_length_b 5.4988(8)
_cell_length_c 30.636(4)
_cell_measurement_reflns_used 9897
_cell_measurement_temperature 296(2)
_cell_measurement_theta_max 25.59
_cell_measurement_theta_min 2.45
_cell_volume 3117.6(8)
_computing_structure_refinement 'SHELXL-2019/1 (Sheldrick, 2019)'
_diffrn_ambient_temperature 296(2)
_diffrn_measured_fraction_theta_full 0.999
_diffrn_measured_fraction_theta_max 0.999
_diffrn_measurement_device_type 'Bruker APEX-II CCD'
_diffrn_measurement_method '\f and \w scans'
_diffrn_radiation_type MoK\a
_diffrn_radiation_wavelength 0.71073
_diffrn_reflns_av_R_equivalents 0.0590
_diffrn_reflns_av_unetI/netI 0.0327
_diffrn_reflns_Laue_measured_fraction_full 0.999
_diffrn_reflns_Laue_measured_fraction_max 0.999
_diffrn_reflns_limit_h_max 22
_diffrn_reflns_limit_h_min -22
_diffrn_reflns_limit_k_max 6
_diffrn_reflns_limit_k_min -6
_diffrn_reflns_limit_l_max 36
_diffrn_reflns_limit_l_min -36
_diffrn_reflns_number 36194
_diffrn_reflns_point_group_measured_fraction_full 0.999
_diffrn_reflns_point_group_measured_fraction_max 0.999
_diffrn_reflns_theta_full 24.998
_diffrn_reflns_theta_max 24.998
_diffrn_reflns_theta_min 1.338
_exptl_absorpt_coefficient_mu 0.400
_exptl_absorpt_correction_type multi-scan
_exptl_absorpt_process_details
;
SADABS-2016/2 (Bruker,2016/2) was used for absorption correction.
wR2(int) was 0.0913 before and 0.0510 after correction.
The Ratio of minimum to maximum transmission is 0.9165.
The \l/2 correction factor is Not present.
;
_exptl_crystal_colour colourless
_exptl_crystal_density_diffrn 1.465
_exptl_crystal_description needle
_exptl_crystal_F_000 1424
_exptl_crystal_size_max 0.26
_exptl_crystal_size_mid 0.24
_exptl_crystal_size_min 0.22
_exptl_transmission_factor_max 0.7453
_exptl_transmission_factor_min 0.7030
_refine_diff_density_max 0.706
_refine_diff_density_min -0.590
_refine_diff_density_rms 0.076
_refine_ls_extinction_method none
_refine_ls_goodness_of_fit_ref 1.038
_refine_ls_hydrogen_treatment constr
_refine_ls_matrix_type full
_refine_ls_number_parameters 199
_refine_ls_number_reflns 2750
_refine_ls_number_restraints 0
_refine_ls_restrained_S_all 1.038
_refine_ls_R_factor_all 0.1098
_refine_ls_R_factor_gt 0.0810
_refine_ls_shift/su_max 0.000
_refine_ls_shift/su_mean 0.000
_refine_ls_structure_factor_coef Fsqd
_refine_ls_weighting_details 'w=1/[\s^2^(Fo^2^)+(0.0010P)^2^+30.0000P] where P=(Fo^2^+2Fc^2^)/3'
_refine_ls_weighting_scheme calc
_refine_ls_wR_factor_gt 0.1397
_refine_ls_wR_factor_ref 0.1649
_reflns_Friedel_coverage 0.000
_reflns_number_gt 2062
_reflns_number_total 2750
_reflns_threshold_expression 'I > 2\s(I)'
_cod_data_source_file d2nj05412d3.cif
_cod_data_source_block HphenthioureaClO4
_cod_depositor_comments 'Adding full bibliography for 7062311--7062319.cif.'
_cod_original_sg_symbol_H-M 'I 2/a'
_cod_database_code 7062317
_shelx_shelxl_version_number 2019/1
_shelx_space_group_comment
;
The symmetry employed for this shelxl refinement is uniquely defined
by the following loop, which should always be used as a source of
symmetry information in preference to the above space-group names.
They are only intended as comments.
;

loop_
_space_group_symop_operation_xyz
'x, y, z'
'-x+1/2, y, -z'
'x+1/2, y+1/2, z+1/2'
'-x+1, y+1/2, -z+1/2'
'-x, -y, -z'
'x-1/2, -y, z'
'-x+1/2, -y+1/2, -z+1/2'
'x, -y+1/2, z+1/2'

loop_
_atom_site_label
_atom_site_type_symbol
_atom_site_fract_x
_atom_site_fract_y
_atom_site_fract_z
_atom_site_U_iso_or_equiv
_atom_site_adp_type
_atom_site_occupancy
_atom_site_site_symmetry_order
_atom_site_calc_flag
_atom_site_refinement_flags_posn
_atom_site_refinement_flags_adp
_atom_site_refinement_flags_occupancy
_atom_site_disorder_assembly
_atom_site_disorder_group
S1 S 0.20910(8) 1.3264(3) 0.81465(4) 0.0603(4) Uani 1 1 d . . . . .
N1 N 0.3142(2) 1.0432(8) 0.79297(13) 0.0513(11) Uani 1 1 d . . . . .
H1A H 0.299180 1.091267 0.766843 0.062 Uiso 1 1 d R U . . .
N2 N 0.2951(2) 1.0327(9) 0.86523(13) 0.0543(12) Uani 1 1 d . . . . .
H2A H 0.324826 0.912415 0.867925 0.065 Uiso 1 1 d R U . . .
N3 N 0.0697(3) 0.8472(11) 0.93631(17) 0.0755(15) Uani 1 1 d . . . . .
H3A H 0.029090 0.793061 0.943176 0.091 Uiso 1 1 d R U . . .
C1 C 0.4948(3) 0.5873(11) 0.8006(2) 0.0641(16) Uani 1 1 d . . . . .
H1 H 0.534901 0.485742 0.802008 0.077 Uiso 1 1 calc R U . . .
C2 C 0.4344(3) 0.5337(10) 0.7724(2) 0.0650(16) Uani 1 1 d . . . . .
H2 H 0.433655 0.397073 0.754477 0.078 Uiso 1 1 calc R U . . .
C3 C 0.3744(3) 0.6843(10) 0.77077(18) 0.0562(14) Uani 1 1 d . . . . .
H3 H 0.333314 0.648341 0.751789 0.067 Uiso 1 1 calc R U . . .
C4 C 0.3756(3) 0.8866(9) 0.79715(15) 0.0433(12) Uani 1 1 d . . . . .
C5 C 0.4368(3) 0.9416(10) 0.82490(17) 0.0524(13) Uani 1 1 d . . . . .
H5 H 0.438205 1.080281 0.842365 0.063 Uiso 1 1 calc R U . . .
C6 C 0.4961(3) 0.7893(11) 0.82660(19) 0.0614(15) Uani 1 1 d . . . . .
H6 H 0.537218 0.824598 0.845602 0.074 Uiso 1 1 calc R U . . .
C7 C 0.2772(3) 1.1240(9) 0.82518(16) 0.0458(12) Uani 1 1 d . . . . .
C8 C 0.2676(3) 1.1238(11) 0.90436(15) 0.0546(14) Uani 1 1 d . . . . .
H8A H 0.262404 1.298802 0.901641 0.066 Uiso 1 1 calc R U . . .
H8B H 0.303351 1.092091 0.929223 0.066 Uiso 1 1 calc R U . . .
C9 C 0.1971(3) 1.0199(9) 0.91422(15) 0.0454(12) Uani 1 1 d . . . . .
C10 C 0.1647(3) 0.8225(10) 0.89265(17) 0.0581(14) Uani 1 1 d . . . . .
H10 H 0.186235 0.746867 0.870255 0.070 Uiso 1 1 calc R U . . .
C11 C 0.1002(4) 0.7384(12) 0.9046(2) 0.0721(17) Uani 1 1 d . . . . .
H11 H 0.077948 0.604520 0.890346 0.086 Uiso 1 1 calc R U . . .
C12 C 0.0996(3) 1.0367(14) 0.9578(2) 0.0771(19) Uani 1 1 d . . . . .
H12 H 0.076986 1.108666 0.980088 0.093 Uiso 1 1 calc R U . . .
C13 C 0.1631(3) 1.1255(11) 0.94734(17) 0.0588(15) Uani 1 1 d . . . . .
H13 H 0.184119 1.258607 0.962529 0.071 Uiso 1 1 calc R U . . .
Cl1 Cl 0.40561(8) 0.5824(3) 0.94533(5) 0.0645(4) Uani 1 1 d . . . . .
O1 O 0.3553(4) 0.5611(14) 0.9747(2) 0.180(4) Uani 1 1 d . . . . .
O2 O 0.4461(4) 0.7854(15) 0.9536(3) 0.196(4) Uani 1 1 d . . . . .
O3 O 0.3680(4) 0.5975(13) 0.9043(2) 0.169(3) Uani 1 1 d . . . . .
O4 O 0.4391(4) 0.3683(17) 0.9459(4) 0.240(5) Uani 1 1 d . . . . .

loop_
_atom_site_aniso_label
_atom_site_aniso_U_11
_atom_site_aniso_U_22
_atom_site_aniso_U_33
_atom_site_aniso_U_23
_atom_site_aniso_U_13
_atom_site_aniso_U_12
S1 0.0571(8) 0.0707(10) 0.0527(8) -0.0074(7) 0.0042(6) 0.0254(7)
N1 0.053(3) 0.058(3) 0.045(2) 0.002(2) 0.0115(19) 0.016(2)
N2 0.053(3) 0.065(3) 0.046(2) 0.009(2) 0.014(2) 0.018(2)
N3 0.065(3) 0.091(4) 0.073(3) 0.005(3) 0.021(3) -0.008(3)
C1 0.057(4) 0.058(4) 0.083(4) 0.016(3) 0.031(3) 0.019(3)
C2 0.078(4) 0.044(3) 0.077(4) -0.005(3) 0.028(3) 0.006(3)
C3 0.053(3) 0.056(3) 0.062(3) -0.004(3) 0.015(3) 0.001(3)
C4 0.045(3) 0.040(3) 0.048(3) 0.006(2) 0.019(2) 0.006(2)
C5 0.050(3) 0.049(3) 0.059(3) 0.000(3) 0.008(2) 0.002(3)
C6 0.047(3) 0.068(4) 0.069(4) 0.012(3) 0.009(3) 0.006(3)
C7 0.042(3) 0.045(3) 0.049(3) -0.003(2) 0.004(2) 0.004(2)
C8 0.051(3) 0.071(4) 0.042(3) -0.005(3) 0.005(2) 0.005(3)
C9 0.050(3) 0.050(3) 0.036(2) 0.002(2) 0.004(2) 0.011(2)
C10 0.072(4) 0.051(3) 0.054(3) -0.009(3) 0.017(3) 0.003(3)
C11 0.088(5) 0.061(4) 0.067(4) -0.003(3) 0.005(3) -0.013(4)
C12 0.076(4) 0.096(5) 0.064(4) -0.011(4) 0.029(3) 0.009(4)
C13 0.062(3) 0.063(4) 0.053(3) -0.014(3) 0.014(3) 0.002(3)
Cl1 0.0560(8) 0.0638(10) 0.0721(10) 0.0111(8) -0.0001(7) 0.0019(7)
O1 0.227(8) 0.165(7) 0.172(6) -0.046(5) 0.128(6) -0.081(6)
O2 0.178(7) 0.189(8) 0.225(8) -0.028(7) 0.040(6) -0.128(6)
O3 0.217(7) 0.153(6) 0.121(5) 0.068(5) -0.056(5) -0.068(6)
O4 0.151(7) 0.184(8) 0.383(14) 0.003(9) 0.018(8) 0.111(7)

loop_
_atom_type_symbol
_atom_type_description
_atom_type_scat_dispersion_real
_atom_type_scat_dispersion_imag
_atom_type_scat_source
C C 0.0033 0.0016 'International Tables Vol C Tables 4.2.6.8 and 6.1.1.4'
H H 0.0000 0.0000 'International Tables Vol C Tables 4.2.6.8 and 6.1.1.4'
Cl Cl 0.1484 0.1585 'International Tables Vol C Tables 4.2.6.8 and 6.1.1.4'
N N 0.0061 0.0033 'International Tables Vol C Tables 4.2.6.8 and 6.1.1.4'
O O 0.0106 0.0060 'International Tables Vol C Tables 4.2.6.8 and 6.1.1.4'
S S 0.1246 0.1234 'International Tables Vol C Tables 4.2.6.8 and 6.1.1.4'

loop_
_geom_angle_atom_site_label_1
_geom_angle_atom_site_label_2
_geom_angle_atom_site_label_3
_geom_angle
_geom_angle_site_symmetry_1
_geom_angle_site_symmetry_3
_geom_angle_publ_flag
C7 N1 C4 127.3(4) . . ?
C7 N1 H1A 116.3 . . ?
C4 N1 H1A 116.4 . . ?
C7 N2 C8 123.9(4) . . ?
C7 N2 H2A 118.1 . . ?
C8 N2 H2A 118.0 . . ?
C11 N3 C12 122.0(6) . . ?
C11 N3 H3A 119.0 . . ?
C12 N3 H3A 119.0 . . ?
C6 C1 C2 120.2(5) . . ?
C6 C1 H1 119.9 . . ?
C2 C1 H1 119.9 . . ?
C1 C2 C3 119.7(6) . . ?
C1 C2 H2 120.2 . . ?
C3 C2 H2 120.2 . . ?
C4 C3 C2 120.1(5) . . ?
C4 C3 H3 119.9 . . ?
C2 C3 H3 119.9 . . ?
C3 C4 C5 120.0(5) . . ?
C3 C4 N1 118.4(5) . . ?
C5 C4 N1 121.5(5) . . ?
C4 C5 C6 119.5(5) . . ?
C4 C5 H5 120.3 . . ?
C6 C5 H5 120.3 . . ?
C1 C6 C5 120.6(6) . . ?
C1 C6 H6 119.7 . . ?
C5 C6 H6 119.7 . . ?
N2 C7 N1 117.2(4) . . ?
N2 C7 S1 122.0(4) . . ?
N1 C7 S1 120.9(4) . . ?
N2 C8 C9 115.8(4) . . ?
N2 C8 H8A 108.3 . . ?
C9 C8 H8A 108.3 . . ?
N2 C8 H8B 108.3 . . ?
C9 C8 H8B 108.3 . . ?
H8A C8 H8B 107.4 . . ?
C10 C9 C13 118.2(5) . . ?
C10 C9 C8 123.6(5) . . ?
C13 C9 C8 118.2(5) . . ?
C11 C10 C9 119.2(5) . . ?
C11 C10 H10 120.4 . . ?
C9 C10 H10 120.4 . . ?
N3 C11 C10 120.2(6) . . ?
N3 C11 H11 119.9 . . ?
C10 C11 H11 119.9 . . ?
N3 C12 C13 120.0(6) . . ?
N3 C12 H12 120.0 . . ?
C13 C12 H12 120.0 . . ?
C12 C13 C9 120.4(6) . . ?
C12 C13 H13 119.8 . . ?
C9 C13 H13 119.8 . . ?
O4 Cl1 O2 118.4(6) . . ?
O4 Cl1 O1 105.6(6) . . ?
O2 Cl1 O1 110.7(5) . . ?
O4 Cl1 O3 104.8(6) . . ?
O2 Cl1 O3 109.8(5) . . ?
O1 Cl1 O3 106.8(5) . . ?

loop_
_geom_bond_atom_site_label_1
_geom_bond_atom_site_label_2
_geom_bond_distance
_geom_bond_site_symmetry_2
_geom_bond_publ_flag
S1 C7 1.691(5) . ?
N1 C7 1.340(6) . ?
N1 C4 1.427(6) . ?
N1 H1A 0.8597 . ?
N2 C7 1.334(6) . ?
N2 C8 1.444(6) . ?
N2 H2A 0.8600 . ?
N3 C11 1.321(7) . ?
N3 C12 1.323(8) . ?
N3 H3A 0.8599 . ?
C1 C6 1.365(8) . ?
C1 C2 1.372(8) . ?
C1 H1 0.9300 . ?
C2 C3 1.386(7) . ?
C2 H2 0.9300 . ?
C3 C4 1.373(7) . ?
C3 H3 0.9300 . ?
C4 C5 1.378(7) . ?
C5 C6 1.382(7) . ?
C5 H5 0.9300 . ?
C6 H6 0.9300 . ?
C8 C9 1.493(7) . ?
C8 H8A 0.9700 . ?
C8 H8B 0.9700 . ?
C9 C10 1.375(7) . ?
C9 C13 1.382(7) . ?
C10 C11 1.375(8) . ?
C10 H10 0.9300 . ?
C11 H11 0.9300 . ?
C12 C13 1.350(8) . ?
C12 H12 0.9300 . ?
C13 H13 0.9300 . ?
Cl1 O4 1.332(7) . ?
Cl1 O2 1.355(7) . ?
Cl1 O1 1.372(6) . ?
Cl1 O3 1.373(6) . ?

loop_
_geom_torsion_atom_site_label_1
_geom_torsion_atom_site_label_2
_geom_torsion_atom_site_label_3
_geom_torsion_atom_site_label_4
_geom_torsion
_geom_torsion_site_symmetry_1
_geom_torsion_site_symmetry_2
_geom_torsion_site_symmetry_3
_geom_torsion_site_symmetry_4
_geom_torsion_publ_flag
C6 C1 C2 C3 -0.7(9) . . . . ?
C1 C2 C3 C4 0.2(8) . . . . ?
C2 C3 C4 C5 0.8(8) . . . . ?
C2 C3 C4 N1 177.0(5) . . . . ?
C7 N1 C4 C3 128.7(5) . . . . ?
C7 N1 C4 C5 -55.1(7) . . . . ?
C3 C4 C5 C6 -1.3(8) . . . . ?
N1 C4 C5 C6 -177.5(5) . . . . ?
C2 C1 C6 C5 0.1(8) . . . . ?
C4 C5 C6 C1 0.9(8) . . . . ?
C8 N2 C7 N1 171.2(5) . . . . ?
C8 N2 C7 S1 -10.7(7) . . . . ?
C4 N1 C7 N2 -6.5(8) . . . . ?
C4 N1 C7 S1 175.4(4) . . . . ?
C7 N2 C8 C9 86.2(7) . . . . ?
N2 C8 C9 C10 10.6(7) . . . . ?
N2 C8 C9 C13 -170.6(5) . . . . ?
C13 C9 C10 C11 0.2(8) . . . . ?
C8 C9 C10 C11 179.0(5) . . . . ?
C12 N3 C11 C10 -0.6(10) . . . . ?
C9 C10 C11 N3 0.3(9) . . . . ?
C11 N3 C12 C13 0.4(10) . . . . ?
N3 C12 C13 C9 0.1(10) . . . . ?
C10 C9 C13 C12 -0.4(8) . . . . ?
C8 C9 C13 C12 -179.3(5) . . . . ?
